data_4100360
_journal_name_full 'Journal of the American Chemical Society'
_journal_paper_doi 10.1021/ja053161h
_journal_year 2005
_chemical_formula_moiety 'C40 H31 N2, C F3 O3 S, C H Cl3 '
_chemical_formula_sum 'C42 H32 Cl3 F3 N2 O3 S'
_chemical_formula_weight 808.14
_space_group_IT_number 2
_space_group_name_Hall '-P 1'
_space_group_name_H-M_alt 'P -1'
_symmetry_cell_setting triclinic
_symmetry_Int_Tables_number 2
_symmetry_space_group_name_Hall '-P 1'
_symmetry_space_group_name_H-M 'P -1'
_cell_angle_alpha 109.750(5)
_cell_angle_beta 97.638(5)
_cell_angle_gamma 90.402(3)
_cell_formula_units_Z 2
_cell_length_a 8.208(2)
_cell_length_b 14.152(4)
_cell_length_c 16.716(5)
_cell_measurement_temperature 103.1
_cell_volume 1808.4(9)
_exptl_crystal_density_diffrn 1.484
_cod_original_formula_sum 'C42 H32 Cl3 F3 N2 O3 S '
_cod_database_code 4100360

loop_
_symmetry_equiv_pos_site_id
_symmetry_equiv_pos_as_xyz
1 +X,+Y,+Z
2 -X,-Y,-Z

loop_
_atom_site_label
_atom_site_type_symbol
_atom_site_fract_x
_atom_site_fract_y
_atom_site_fract_z
_atom_site_U_iso_or_equiv
_atom_site_adp_type
_atom_site_occupancy
_atom_site_symmetry_multiplicity
_atom_site_calc_flag
_atom_site_refinement_flags
_atom_site_disorder_assembly
_atom_site_disorder_group
Cl(1) Cl 0.24023(10) 0.59096(7) 0.62641(6) 0.0518(3) Uani 1.00 1 d . . .
Cl(2) Cl -0.01148(10) 0.48265(6) 0.66980(6) 0.0460(2) Uani 1.00 1 d . . .
Cl(3) Cl 0.29966(10) 0.53865(7) 0.77978(6) 0.0541(3) Uani 1.00 1 d . . .
S(1) S -0.08310(9) 0.77790(5) 0.85897(4) 0.0281(2) Uani 1.00 1 d . . .
F(1) F -0.3847(2) 0.7872(2) 0.78870(12) 0.0557(6) Uani 1.00 1 d . . .
F(2) F -0.3671(2) 0.7230(1) 0.88952(11) 0.0497(6) Uani 1.00 1 d . . .
F(3) F -0.3068(2) 0.6363(1) 0.76484(11) 0.0492(6) Uani 1.00 1 d . . .
O(1) O -0.0986(3) 0.8745(1) 0.92312(12) 0.0382(6) Uani 1.00 1 d . . .
O(2) O -0.0067(2) 0.7041(2) 0.89089(12) 0.0362(6) Uani 1.00 1 d . . .
O(3) O -0.0275(2) 0.7825(1) 0.78167(11) 0.0322(6) Uani 1.00 1 d . . .
N(1) N 0.6401(3) 0.1660(2) 0.86942(13) 0.0269(6) Uani 1.00 1 d . . .
N(2) N 0.1990(3) 0.0598(2) 0.81489(13) 0.0229(6) Uani 1.00 1 d . . .
C(1) C 0.5113(3) 0.2621(2) 0.6574(2) 0.0205(7) Uani 1.00 1 d . . .
C(2) C 0.6311(3) 0.3110(2) 0.6327(2) 0.0225(7) Uani 1.00 1 d . . .
C(3) C 0.6028(3) 0.3498(2) 0.5647(2) 0.0228(7) Uani 1.00 1 d . . .
C(4) C 0.4474(3) 0.3393(2) 0.5208(2) 0.0205(7) Uani 1.00 1 d . . .
C(5) C 0.3231(3) 0.2877(2) 0.5434(2) 0.0176(6) Uani 1.00 1 d . . .
C(6) C 0.1709(3) 0.2827(2) 0.4915(2) 0.0193(7) Uani 1.00 1 d . . .
C(7) C 0.0390(3) 0.2339(2) 0.5036(2) 0.0231(7) Uani 1.00 1 d . . .
C(8) C 0.0577(3) 0.1905(2) 0.5681(2) 0.0229(7) Uani 1.00 1 d . . .
C(9) C 0.2048(3) 0.1952(2) 0.6207(2) 0.0189(7) Uani 1.00 1 d . . .
C(10) C 0.3490(3) 0.2466(2) 0.6098(2) 0.0164(6) Uani 1.00 1 d . . .
C(11) C 0.3737(3) 0.3717(2) 0.4467(2) 0.0258(7) Uani 1.00 1 d . . .
C(12) C 0.1890(3) 0.3397(2) 0.4310(2) 0.0249(7) Uani 1.00 1 d . . .
C(13) C 0.5543(3) 0.2278(2) 0.7337(2) 0.0229(7) Uani 1.00 1 d . . .
C(14) C 0.6127(3) 0.3074(2) 0.8194(2) 0.0228(7) Uani 1.00 1 d . . .
C(15) C 0.6245(3) 0.4106(2) 0.8354(2) 0.0308(8) Uani 1.00 1 d . . .
C(16) C 0.6639(4) 0.4783(2) 0.9186(2) 0.0414(9) Uani 1.00 1 d . . .
C(17) C 0.6896(4) 0.4422(2) 0.9866(2) 0.0414(9) Uani 1.00 1 d . . .
C(18) C 0.6814(4) 0.3396(2) 0.9722(2) 0.0352(9) Uani 1.00 1 d . . .
C(19) C 0.6463(3) 0.2717(2) 0.8885(2) 0.0267(8) Uani 1.00 1 d . . .
C(20) C 0.6952(3) 0.1074(2) 0.7928(2) 0.0224(7) Uani 1.00 1 d . . .
C(21) C 0.7762(3) 0.0190(2) 0.7841(2) 0.0291(8) Uani 1.00 1 d . . .
C(22) C 0.8267(3) -0.0354(2) 0.7061(2) 0.0292(8) Uani 1.00 1 d . . .
C(23) C 0.7990(3) -0.0023(2) 0.6367(2) 0.0273(8) Uani 1.00 1 d . . .
C(24) C 0.7167(3) 0.0853(2) 0.6452(2) 0.0238(7) Uani 1.00 1 d . . .
C(25) C 0.6622(3) 0.1394(2) 0.7214(2) 0.0193(7) Uani 1.00 1 d . . .
C(26) C 0.6548(4) 0.1273(2) 0.9409(2) 0.0415(10) Uani 1.00 1 d . . .
C(27) C 0.2016(3) 0.1478(2) 0.6877(2) 0.0197(7) Uani 1.00 1 d . . .
C(28) C 0.1447(3) 0.2002(2) 0.7652(2) 0.0202(7) Uani 1.00 1 d . . .
C(29) C 0.0927(3) 0.3003(2) 0.7830(2) 0.0240(7) Uani 1.00 1 d . . .
C(30) C 0.0480(3) 0.3526(2) 0.8599(2) 0.0275(8) Uani 1.00 1 d . . .
C(31) C 0.0548(3) 0.3090(2) 0.9244(2) 0.0288(8) Uani 1.00 1 d . . .
C(32) C 0.1011(3) 0.2135(2) 0.9108(2) 0.0268(7) Uani 1.00 1 d . . .
C(33) C 0.1475(3) 0.1560(2) 0.8305(2) 0.0227(7) Uani 1.00 1 d . . .
C(34) C 0.2520(3) 0.0061(2) 0.7391(2) 0.0208(7) Uani 1.00 1 d . . .
C(35) C 0.3072(3) -0.0924(2) 0.7242(2) 0.0279(8) Uani 1.00 1 d . . .
C(36) C 0.3681(3) -0.1410(2) 0.6503(2) 0.0291(8) Uani 1.00 1 d . . .
C(37) C 0.3753(3) -0.0983(2) 0.5864(2) 0.0257(7) Uani 1.00 1 d . . .
C(38) C 0.3183(3) -0.0057(2) 0.5975(2) 0.0228(7) Uani 1.00 1 d . . .
C(39) C 0.2547(3) 0.0494(2) 0.6738(2) 0.0202(7) Uani 1.00 1 d . . .
C(40) C 0.1973(4) 0.0126(2) 0.8816(2) 0.0373(9) Uani 1.00 1 d . . .
C(41) C -0.2948(4) 0.7290(2) 0.8238(2) 0.0361(9) Uani 1.00 1 d . . .
C(42) C 0.1516(3) 0.5741(2) 0.7111(2) 0.0297(8) Uani 1.00 1 d . . .
H(1) H 0.446(4) 0.203(2) 0.747(2) 0.043(8) Uiso 1.00 1 c . . .
H(2) H 0.7393 0.3187 0.6633 0.027 Uiso 1.00 1 c R . .
H(3) H 0.6893 0.3827 0.5499 0.029 Uiso 1.00 1 c R . .
H(4) H -0.0643 0.2291 0.4688 0.027 Uiso 1.00 1 c R . .
H(5) H -0.0348 0.1562 0.5766 0.028 Uiso 1.00 1 c R . .
H(6) H 0.3890 0.4425 0.4615 0.033 Uiso 1.00 1 c R . .
H(7) H 0.4233 0.3390 0.3970 0.033 Uiso 1.00 1 c R . .
H(8) H 0.1561 0.2977 0.3731 0.031 Uiso 1.00 1 c R . .
H(9) H 0.1244 0.3970 0.4439 0.031 Uiso 1.00 1 c R . .
H(10) H 0.6060 0.4346 0.7885 0.037 Uiso 1.00 1 c R . .
H(11) H 0.6733 0.5484 0.9289 0.046 Uiso 1.00 1 c R . .
H(12) H 0.7117 0.4883 1.0438 0.047 Uiso 1.00 1 c R . .
H(13) H 0.7018 0.3156 1.0191 0.041 Uiso 1.00 1 c R . .
H(14) H 0.7967 -0.0039 0.8317 0.037 Uiso 1.00 1 c R . .
H(15) H 0.8801 -0.0962 0.7002 0.036 Uiso 1.00 1 c R . .
H(16) H 0.8368 -0.0387 0.5842 0.033 Uiso 1.00 1 c R . .
H(17) H 0.6969 0.1081 0.5976 0.030 Uiso 1.00 1 c R . .
H(18) H 0.7671 0.1326 0.9656 0.053 Uiso 1.00 1 c R . .
H(19) H 0.5916 0.1656 0.9831 0.054 Uiso 1.00 1 c R . .
H(20) H 0.6155 0.0588 0.9204 0.053 Uiso 1.00 1 c R . .
H(21) H 0.0895 0.3302 0.7399 0.030 Uiso 1.00 1 c R . .
H(22) H 0.0125 0.4189 0.8706 0.032 Uiso 1.00 1 c R . .
H(23) H 0.0261 0.3471 0.9789 0.034 Uiso 1.00 1 c R . .
H(24) H 0.1030 0.1850 0.9548 0.033 Uiso 1.00 1 c R . .
H(25) H 0.3007 -0.1239 0.7658 0.035 Uiso 1.00 1 c R . .
H(26) H 0.4072 -0.2062 0.6417 0.034 Uiso 1.00 1 c R . .
H(27) H 0.4206 -0.1337 0.5358 0.030 Uiso 1.00 1 c R . .
H(28) H 0.3202 0.0228 0.5537 0.027 Uiso 1.00 1 c R . .
H(32) H 0.1098 0.6359 0.7429 0.036 Uiso 1.00 1 c R . .
H(30) H 0.3063 0.0141 0.9096 0.051 Uiso 1.00 1 c R . .
H(31) H 0.1298 0.0487 0.9225 0.050 Uiso 1.00 1 c R . .
H(29) H 0.1549 -0.0551 0.8556 0.051 Uiso 1.00 1 c R . .

loop_
_atom_site_aniso_label
_atom_site_aniso_U_11
_atom_site_aniso_U_22
_atom_site_aniso_U_33
_atom_site_aniso_U_12
_atom_site_aniso_U_13
_atom_site_aniso_U_23
Cl(1) 0.0443(5) 0.0702(6) 0.0565(6) 0.0040(4) 0.0189(4) 0.0373(5)
Cl(2) 0.0395(5) 0.0408(5) 0.0630(6) -0.0141(4) -0.0171(4) 0.0339(4)
Cl(3) 0.0382(5) 0.0726(7) 0.0558(6) -0.0060(4) -0.0159(4) 0.0361(5)
S(1) 0.0364(4) 0.0312(4) 0.0187(3) -0.0007(3) 0.0027(3) 0.0117(3)
F(1) 0.0457(12) 0.071(1) 0.0603(13) 0.0157(10) -0.0036(10) 0.0388(11)
F(2) 0.0427(11) 0.0677(13) 0.0438(11) -0.0042(9) 0.0120(9) 0.0237(10)
F(3) 0.0509(12) 0.0488(12) 0.0396(11) -0.0135(9) -0.0015(9) 0.0076(9)
O(1) 0.060(1) 0.0312(12) 0.0222(11) -0.0026(10) 0.0107(10) 0.0055(9)
O(2) 0.0391(12) 0.0452(13) 0.0307(11) 0.0067(10) 0.0002(9) 0.0231(10)
O(3) 0.0439(12) 0.0339(11) 0.0211(10) 0.0006(9) 0.0088(9) 0.0109(9)
N(1) 0.0301(13) 0.035(1) 0.0198(12) -0.0003(10) -0.0012(10) 0.0162(11)
N(2) 0.0293(12) 0.0261(12) 0.0191(11) 0.0001(10) 0.0060(10) 0.0144(10)
C(1) 0.023(1) 0.0210(13) 0.0188(13) 0.0025(11) 0.0010(11) 0.0093(11)
C(2) 0.0194(13) 0.023(1) 0.025(1) -0.0011(11) -0.0030(11) 0.0112(12)
C(3) 0.024(1) 0.020(1) 0.029(1) -0.0023(11) 0.0017(12) 0.0135(12)
C(4) 0.027(1) 0.0176(13) 0.0187(13) 0.0036(11) 0.0024(11) 0.0092(11)
C(5) 0.0233(13) 0.0153(12) 0.0149(12) 0.0005(10) 0.0029(10) 0.0061(10)
C(6) 0.025(1) 0.0166(13) 0.0153(12) 0.0032(10) -0.0001(11) 0.0057(10)
C(7) 0.0183(13) 0.029(2) 0.021(1) -0.0006(11) -0.0022(11) 0.0092(12)
C(8) 0.021(1) 0.025(1) 0.025(1) -0.0005(11) 0.0046(11) 0.0113(12)
C(9) 0.023(1) 0.0198(13) 0.0162(13) 0.0029(11) 0.0044(11) 0.0089(11)
C(10) 0.0196(13) 0.0137(12) 0.0147(12) 0.0000(10) 0.0004(10) 0.0040(10)
C(11) 0.032(2) 0.025(1) 0.025(1) 0.0027(12) 0.0033(12) 0.0155(12)
C(12) 0.029(2) 0.028(2) 0.022(1) -0.0005(12) -0.0020(11) 0.0149(12)
C(13) 0.023(1) 0.027(1) 0.020(1) -0.0023(11) -0.0029(11) 0.0125(12)
C(14) 0.0184(13) 0.028(2) 0.021(1) 0.0014(11) -0.0003(11) 0.0090(12)
C(15) 0.034(2) 0.030(2) 0.027(2) 0.0066(13) 0.0008(13) 0.0098(13)
C(16) 0.049(2) 0.031(2) 0.036(2) 0.005(2) 0.001(2) 0.003(1)
C(17) 0.045(2) 0.044(2) 0.028(2) 0.007(2) -0.002(1) 0.005(2)
C(18) 0.034(2) 0.047(2) 0.022(2) 0.001(1) -0.0014(13) 0.010(1)
C(19) 0.024(1) 0.034(2) 0.022(1) 0.0007(12) -0.0009(12) 0.0112(13)
C(20) 0.0190(13) 0.026(1) 0.026(1) -0.0017(11) -0.0001(11) 0.0137(12)
C(21) 0.025(2) 0.036(2) 0.032(2) -0.0019(12) -0.0042(12) 0.023(1)
C(22) 0.023(1) 0.027(2) 0.039(2) 0.0021(12) -0.0020(13) 0.017(1)
C(23) 0.023(1) 0.028(2) 0.032(2) 0.0026(12) 0.0048(12) 0.0117(13)
C(24) 0.021(1) 0.029(2) 0.026(2) 0.0005(11) 0.0028(11) 0.0156(12)
C(25) 0.0150(12) 0.0216(13) 0.0229(13) -0.0007(10) -0.0013(10) 0.0115(11)
C(26) 0.048(2) 0.057(2) 0.029(2) -0.002(2) 0.002(2) 0.028(2)
C(27) 0.0190(13) 0.022(1) 0.0199(13) -0.0014(10) 0.0027(11) 0.0099(11)
C(28) 0.024(1) 0.0193(13) 0.0182(13) -0.0018(11) 0.0032(11) 0.0076(11)
C(29) 0.026(1) 0.026(2) 0.022(1) 0.0029(11) 0.0050(11) 0.0112(12)
C(30) 0.031(2) 0.024(2) 0.026(2) 0.0035(12) 0.0053(12) 0.0060(12)
C(31) 0.032(2) 0.031(2) 0.023(1) 0.0027(13) 0.0084(12) 0.0060(13)
C(32) 0.031(2) 0.034(2) 0.018(1) -0.0023(12) 0.0042(12) 0.0123(12)
C(33) 0.024(1) 0.026(1) 0.0198(13) -0.0011(11) 0.0027(11) 0.0100(12)
C(34) 0.0190(13) 0.025(1) 0.0209(13) -0.0017(11) -0.0003(11) 0.0118(11)
C(35) 0.034(2) 0.027(2) 0.027(2) 0.0006(12) 0.0009(13) 0.0166(13)
C(36) 0.036(2) 0.020(1) 0.030(2) 0.0055(12) -0.0009(13) 0.0083(12)
C(37) 0.027(2) 0.026(2) 0.022(1) 0.0016(12) 0.0021(12) 0.0062(12)
C(38) 0.024(1) 0.024(1) 0.020(1) -0.0020(11) 0.0003(11) 0.0077(11)
C(39) 0.0184(13) 0.023(1) 0.0201(13) -0.0033(10) 0.0010(11) 0.0095(11)
C(40) 0.058(2) 0.035(2) 0.032(2) 0.010(2) 0.017(2) 0.025(1)
C(41) 0.041(2) 0.043(2) 0.026(2) 0.005(2) 0.005(1) 0.014(1)
C(42) 0.028(2) 0.029(2) 0.033(2) 0.0020(12) 0.0021(13) 0.0139(13)

loop_
_geom_bond_atom_site_label_1
_geom_bond_atom_site_label_2
_geom_bond_distance
_geom_bond_publ_flag
_geom_bond_site_symmetry_1
_geom_bond_site_symmetry_2
Cl(1) C(42) 1.759(3) ? . .
Cl(2) C(42) 1.752(3) ? . .
Cl(3) C(42) 1.753(3) ? . .
S(1) O(1) 1.443(2) ? . .
S(1) O(2) 1.438(2) ? . .
S(1) O(3) 1.447(2) ? . .
S(1) C(41) 1.811(3) ? . .
F(1) C(41) 1.338(4) ? . .
F(2) C(41) 1.343(4) ? . .
F(3) C(41) 1.341(3) ? . .
N(1) C(19) 1.420(4) ? . .
N(1) C(20) 1.405(3) ? . .
N(1) C(26) 1.464(4) ? . .
N(2) C(33) 1.377(3) ? . .
N(2) C(34) 1.369(3) ? . .
N(2) C(40) 1.483(4) ? . .
C(1) C(2) 1.381(4) ? . .
C(1) C(10) 1.433(3) ? . .
C(1) C(13) 1.512(4) ? . .
C(2) C(3) 1.415(4) ? . .
C(3) C(4) 1.364(3) ? . .
C(4) C(5) 1.413(4) ? . .
C(4) C(11) 1.516(4) ? . .
C(5) C(6) 1.410(3) ? . .
C(5) C(10) 1.410(4) ? . .
C(6) C(7) 1.354(4) ? . .
C(6) C(12) 1.512(4) ? . .
C(7) C(8) 1.403(4) ? . .
C(8) C(9) 1.383(3) ? . .
C(9) C(10) 1.449(4) ? . .
C(9) C(27) 1.489(4) ? . .
C(11) C(12) 1.542(4) ? . .
C(13) C(14) 1.507(3) ? . .
C(13) C(25) 1.511(4) ? . .
C(14) C(15) 1.393(4) ? . .
C(14) C(19) 1.406(4) ? . .
C(15) C(16) 1.390(4) ? . .
C(16) C(17) 1.387(5) ? . .
C(17) C(18) 1.390(5) ? . .
C(18) C(19) 1.395(3) ? . .
C(20) C(21) 1.394(4) ? . .
C(20) C(25) 1.409(4) ? . .
C(21) C(22) 1.391(4) ? . .
C(22) C(23) 1.384(5) ? . .
C(23) C(24) 1.390(4) ? . .
C(24) C(25) 1.381(4) ? . .
C(27) C(28) 1.401(3) ? . .
C(27) C(39) 1.415(4) ? . .
C(28) C(29) 1.426(4) ? . .
C(28) C(33) 1.428(4) ? . .
C(29) C(30) 1.349(4) ? . .
C(30) C(31) 1.408(5) ? . .
C(31) C(32) 1.358(4) ? . .
C(32) C(33) 1.418(3) ? . .
C(34) C(35) 1.419(4) ? . .
C(34) C(39) 1.423(4) ? . .
C(35) C(36) 1.359(4) ? . .
C(36) C(37) 1.400(5) ? . .
C(37) C(38) 1.357(4) ? . .
C(38) C(39) 1.420(3) ? . .
C(2) H(2) 0.9500 ? . .
C(3) H(3) 0.9500 ? . .
C(7) H(4) 0.9500 ? . .
C(8) H(5) 0.9500 ? . .
C(11) H(6) 0.9500 ? . .
C(11) H(7) 0.9500 ? . .
C(12) H(8) 0.9500 ? . .
C(12) H(9) 0.9500 ? . .
C(13) H(1) 1.03(3) ? . .
C(15) H(10) 0.9500 ? . .
C(16) H(11) 0.9499 ? . .
C(17) H(12) 0.9500 ? . .
C(18) H(13) 0.9499 ? . .
C(21) H(14) 0.9500 ? . .
C(22) H(15) 0.9500 ? . .
C(23) H(16) 0.9501 ? . .
C(24) H(17) 0.9500 ? . .
C(26) H(18) 0.9500 ? . .
C(26) H(19) 0.9500 ? . .
C(26) H(20) 0.9501 ? . .
C(29) H(21) 0.9500 ? . .
C(30) H(22) 0.9499 ? . .
C(31) H(23) 0.9500 ? . .
C(32) H(24) 0.9500 ? . .
C(35) H(25) 0.9499 ? . .
C(36) H(26) 0.9500 ? . .
C(37) H(27) 0.9500 ? . .
C(38) H(28) 0.9499 ? . .
C(40) H(30) 0.9500 ? . .
C(40) H(31) 0.9500 ? . .
C(40) H(29) 0.9500 ? . .
C(42) H(32) 0.9500 ? . .
H(32) C(42) 0.9500 ? . .

loop_
_cod_related_entry_id
_cod_related_entry_database
_cod_related_entry_code
1 ChemSpider 30659902
